data_2224047
loop_
_publ_author_name
'Zhang, Wei-Ping'
'Zhao, Wen-Xiu'
'Cui, Gui-Hua'
'Dong, Shun-Fu'

_publ_section_title
;
 A coordination polymer of Cd^II^ with benzene-1,3-dicarboxylate and
 1,4-bis[1-(2-pyridylmethyl)benzimidazol-2-yl]butane
;
_journal_coeditor_code VM2007
_journal_issue 11
_journal_name_full 'Acta Crystallographica Section E'
_journal_page_first m1460
_journal_paper_doi 10.1107/S1600536809043360
_journal_volume 65
_journal_year 2009
_chemical_formula_iupac '[Cd (C8 H4 O4) (C30 H28 N6)]'
_chemical_formula_moiety 'C38 H32 Cd N6 O4'
_chemical_formula_sum 'C38 H32 Cd N6 O4'
_chemical_formula_weight 749.10
_chemical_name_systematic
;
<i>catena</i>-poly[[{1,4-bis[1-(2-pyridylmethyl)benzimidazol-2-
yl]butane}cadmium(II)]-\m-benzene-1,3-dicarboxylato]
;
_space_group_IT_number 2
_symmetry_cell_setting triclinic
_symmetry_space_group_name_Hall '-P 1'
_symmetry_space_group_name_H-M 'P -1'
_atom_sites_solution_hydrogens geom
_atom_sites_solution_primary direct
_atom_sites_solution_secondary difmap
_audit_creation_method SHELXL-97
_cell_angle_alpha 91.569(2)
_cell_angle_beta 97.412(2)
_cell_angle_gamma 107.2970(10)
_cell_formula_units_Z 2
_cell_length_a 8.999(4)
_cell_length_b 10.094(5)
_cell_length_c 19.135(9)
_cell_measurement_reflns_used 7395
_cell_measurement_temperature 293(2)
_cell_measurement_theta_max 27.5
_cell_measurement_theta_min 3.1
_cell_volume 1641.7(13)
_computing_cell_refinement 'SAINT (Bruker, 1999)'
_computing_data_collection 'SMART (Bruker, 1999)'
_computing_data_reduction 'SAINT (Bruker, 1999)'
_computing_molecular_graphics 'SHELXTL-Plus (Sheldrick, 2008)'
_computing_publication_material 'SHELXL97 (Sheldrick, 2008)'
_computing_structure_refinement 'SHELXL97 (Sheldrick, 2008)'
_computing_structure_solution 'SHELXS97(Sheldrick, 2008)'
_diffrn_ambient_temperature 293(2)
_diffrn_measured_fraction_theta_full 0.995
_diffrn_measured_fraction_theta_max 0.984
_diffrn_measurement_device_type 'Bruker APEX CCD area-detector'
_diffrn_measurement_method \w
_diffrn_radiation_monochromator graphite
_diffrn_radiation_source 'fine-focus sealed tube'
_diffrn_radiation_type MoK\a
_diffrn_radiation_wavelength 0.71069
_diffrn_reflns_av_R_equivalents 0.0541
_diffrn_reflns_av_sigmaI/netI 0.0733
_diffrn_reflns_limit_h_max 11
_diffrn_reflns_limit_h_min -11
_diffrn_reflns_limit_k_max 11
_diffrn_reflns_limit_k_min -13
_diffrn_reflns_limit_l_max 24
_diffrn_reflns_limit_l_min -24
_diffrn_reflns_number 16049
_diffrn_reflns_theta_full 25.00
_diffrn_reflns_theta_max 27.46
_diffrn_reflns_theta_min 3.12
_diffrn_standards_decay_% 0
_exptl_absorpt_coefficient_mu 0.717
_exptl_absorpt_correction_T_max 0.92
_exptl_absorpt_correction_T_min 0.85
_exptl_absorpt_correction_type multi-scan
_exptl_absorpt_process_details '(SADABS; Sheldrick, 1996)'
_exptl_crystal_colour colorless
_exptl_crystal_density_diffrn 1.515
_exptl_crystal_density_method 'not measured'
_exptl_crystal_description block
_exptl_crystal_F_000 764
_exptl_crystal_size_max 0.21
_exptl_crystal_size_mid 0.18
_exptl_crystal_size_min 0.10
_refine_diff_density_max 0.615
_refine_diff_density_min -0.734
_refine_ls_extinction_method none
_refine_ls_goodness_of_fit_ref 1.088
_refine_ls_hydrogen_treatment constr
_refine_ls_matrix_type full
_refine_ls_number_parameters 442
_refine_ls_number_reflns 7395
_refine_ls_number_restraints 0
_refine_ls_restrained_S_all 1.088
_refine_ls_R_factor_all 0.0884
_refine_ls_R_factor_gt 0.0524
_refine_ls_shift/su_max 0.001
_refine_ls_shift/su_mean 0.000
_refine_ls_structure_factor_coef Fsqd
_refine_ls_weighting_details 'calc w=1/[\s^2^(Fo^2^)+(0.0618P)^2^+0.1632P] where P=(Fo^2^+2Fc^2^)/3'
_refine_ls_weighting_scheme calc
_refine_ls_wR_factor_gt 0.1129
_refine_ls_wR_factor_ref 0.1348
_reflns_number_gt 5023
_reflns_number_total 7395
_reflns_threshold_expression I>2\s(I)
_cod_data_source_file vm2007.cif
_cod_data_source_block I
_cod_database_code 2224047
_cod_database_fobs_code 2224047

loop_
_symmetry_equiv_pos_as_xyz
'x, y, z'
'-x, -y, -z'

loop_
_atom_site_type_symbol
_atom_site_label
_atom_site_fract_x
_atom_site_fract_y
_atom_site_fract_z
_atom_site_U_iso_or_equiv
_atom_site_adp_type
_atom_site_calc_flag
_atom_site_refinement_flags
_atom_site_occupancy
_atom_site_disorder_assembly
_atom_site_disorder_group
Cd Cd1 1.00480(4) 0.38577(3) 0.225104(18) 0.04123(13) Uani d . 1 . .
C C1 1.1972(5) 1.0604(4) 0.2777(2) 0.0403(10) Uani d . 1 . .
C C2 1.1223(5) 0.9197(4) 0.2609(2) 0.0420(10) Uani d . 1 . .
H H2 1.0213 0.8915 0.2356 0.050 Uiso calc R 1 . .
C C3 1.1944(5) 0.8208(4) 0.2807(3) 0.0466(11) Uani d . 1 . .
C C4 1.3417(6) 0.8627(5) 0.3199(3) 0.0734(18) Uani d . 1 . .
H H4 1.3912 0.7970 0.3338 0.088 Uiso calc R 1 . .
C C5 1.4174(7) 1.0042(5) 0.3388(4) 0.083(2) Uani d . 1 . .
H H5 1.5160 1.0321 0.3661 0.100 Uiso calc R 1 . .
C C6 1.3463(6) 1.1006(4) 0.3170(3) 0.0634(15) Uani d . 1 . .
H H6 1.3982 1.1945 0.3286 0.076 Uiso calc R 1 . .
C C7 1.1201(5) 1.1677(4) 0.2559(2) 0.0424(10) Uani d . 1 . .
C C8 1.1160(6) 0.6686(4) 0.2579(3) 0.0537(12) Uani d . 1 . .
C C9 0.8368(5) 0.3983(4) 0.0619(3) 0.0444(11) Uani d . 1 . .
C C10 0.9382(5) 0.2779(4) -0.0073(3) 0.0478(11) Uani d . 1 . .
C C11 1.0091(5) 0.2847(4) 0.0620(3) 0.0453(11) Uani d . 1 . .
C C12 1.1305(5) 0.2252(5) 0.0782(3) 0.0528(12) Uani d . 1 . .
H H12 1.1816 0.2307 0.1241 0.063 Uiso calc R 1 . .
C C13 1.1713(6) 0.1578(5) 0.0230(3) 0.0622(14) Uani d . 1 . .
H H13 1.2508 0.1166 0.0323 0.075 Uiso calc R 1 . .
C C14 1.0957(7) 0.1504(5) -0.0465(3) 0.0674(15) Uani d . 1 . .
H H14 1.1259 0.1042 -0.0822 0.081 Uiso calc R 1 . .
C C15 0.9780(6) 0.2099(5) -0.0627(3) 0.0618(13) Uani d . 1 . .
H H15 0.9273 0.2050 -0.1087 0.074 Uiso calc R 1 . .
C C16 0.7360(6) 0.3751(5) -0.0689(3) 0.0583(13) Uani d . 1 . .
H H16A 0.8028 0.4043 -0.1051 0.070 Uiso calc R 1 . .
H H16B 0.6951 0.4508 -0.0578 0.070 Uiso calc R 1 . .
C C17 0.6000(5) 0.2504(5) -0.0985(3) 0.0477(11) Uani d . 1 . .
C C18 0.5282(7) 0.2494(8) -0.1653(4) 0.088(2) Uani d . 1 . .
H H18 0.5632 0.3235 -0.1931 0.106 Uiso calc R 1 . .
C C19 0.4334(7) 0.0358(6) -0.0846(4) 0.087(2) Uani d . 1 . .
H H19 0.4025 -0.0386 -0.0565 0.104 Uiso calc R 1 . .
C C20 0.3551(7) 0.0276(7) -0.1501(4) 0.081(2) Uani d . 1 . .
H H20 0.2709 -0.0506 -0.1666 0.098 Uiso calc R 1 . .
C C21 0.3998(9) 0.1337(9) -0.1915(4) 0.108(3) Uani d . 1 . .
H H21 0.3464 0.1303 -0.2368 0.130 Uiso calc R 1 . .
C C22 0.7366(5) 0.4795(5) 0.0837(3) 0.0539(12) Uani d . 1 . .
H H22A 0.7208 0.5396 0.0467 0.065 Uiso calc R 1 . .
H H22B 0.7913 0.5383 0.1258 0.065 Uiso calc R 1 . .
C C23 0.5763(5) 0.3899(6) 0.0990(3) 0.0599(14) Uani d . 1 . .
H H23A 0.5053 0.4460 0.0978 0.072 Uiso calc R 1 . .
H H23B 0.5327 0.3148 0.0625 0.072 Uiso calc R 1 . .
C C24 0.5874(5) 0.3296(5) 0.1699(3) 0.0578(13) Uani d . 1 . .
H H24A 0.6709 0.2866 0.1739 0.069 Uiso calc R 1 . .
H H24B 0.4896 0.2577 0.1730 0.069 Uiso calc R 1 . .
C C25 0.6199(6) 0.4398(6) 0.2313(3) 0.0612(14) Uani d . 1 . .
H H25A 0.6838 0.5279 0.2173 0.073 Uiso calc R 1 . .
H H25B 0.5209 0.4514 0.2404 0.073 Uiso calc R 1 . .
C C26 0.7019(5) 0.4049(4) 0.2978(3) 0.0495(11) Uani d . 1 . .
C C27 0.8663(5) 0.3384(4) 0.3716(3) 0.0503(11) Uani d . 1 . .
C C28 0.7624(6) 0.3761(5) 0.4110(3) 0.0535(12) Uani d . 1 . .
C C29 0.7740(7) 0.3682(6) 0.4831(3) 0.0676(15) Uani d . 1 . .
H H29 0.7049 0.3938 0.5089 0.081 Uiso calc R 1 . .
C C30 0.8936(8) 0.3203(6) 0.5157(3) 0.0782(17) Uani d . 1 . .
H H30 0.9041 0.3127 0.5642 0.094 Uiso calc R 1 . .
C C31 0.9978(8) 0.2837(6) 0.4772(3) 0.0745(16) Uani d . 1 . .
H H31 1.0771 0.2527 0.5005 0.089 Uiso calc R 1 . .
C C32 0.9856(7) 0.2924(6) 0.4051(3) 0.0642(14) Uani d . 1 . .
H H32 1.0558 0.2680 0.3796 0.077 Uiso calc R 1 . .
C C33 0.5476(6) 0.4866(5) 0.3825(3) 0.0650(14) Uani d . 1 . .
H H33A 0.5031 0.4439 0.4229 0.078 Uiso calc R 1 . .
H H33B 0.4624 0.4723 0.3437 0.078 Uiso calc R 1 . .
C C34 0.6237(6) 0.6427(5) 0.4007(3) 0.0575(13) Uani d . 1 . .
C C35 0.7335(7) 0.7272(6) 0.3636(3) 0.0676(15) Uani d . 1 . .
H H35 0.7665 0.6903 0.3255 0.081 Uiso calc R 1 . .
C C36 0.6326(9) 0.8280(7) 0.4733(4) 0.096(2) Uani d . 1 . .
H H36 0.5974 0.8639 0.5110 0.116 Uiso calc R 1 . .
C C37 0.7406(8) 0.9175(7) 0.4395(4) 0.087(2) Uani d . 1 . .
H H37 0.7782 1.0116 0.4540 0.104 Uiso calc R 1 . .
C C38 0.7924(7) 0.8662(6) 0.3841(4) 0.0767(17) Uani d . 1 . .
H H38 0.8671 0.9249 0.3604 0.092 Uiso calc R 1 . .
N N1 0.9426(4) 0.3586(4) 0.1048(2) 0.0430(9) Uani d . 1 . .
N N2 0.8308(4) 0.3523(4) -0.0064(2) 0.0476(9) Uani d . 1 . .
N N3 0.8258(5) 0.3584(4) 0.3010(2) 0.0519(10) Uani d . 1 . .
N N4 0.6604(4) 0.4188(4) 0.3627(2) 0.0512(10) Uani d . 1 . .
N N5 0.5553(6) 0.1478(5) -0.0578(3) 0.0749(14) Uani d . 1 . .
N N6 0.5738(6) 0.6912(5) 0.4555(3) 0.0842(16) Uani d . 1 . .
O O1 1.2047(4) 1.2932(3) 0.2595(2) 0.0585(9) Uani d . 1 . .
O O2 0.9777(4) 1.1328(3) 0.2335(2) 0.0655(10) Uani d . 1 . .
O O3 0.9799(5) 0.6329(3) 0.2257(2) 0.0827(13) Uani d . 1 . .
O O4 1.1913(5) 0.5856(3) 0.2701(3) 0.0897(14) Uani d . 1 . .

loop_
_atom_site_aniso_label
_atom_site_aniso_U_11
_atom_site_aniso_U_22
_atom_site_aniso_U_33
_atom_site_aniso_U_12
_atom_site_aniso_U_13
_atom_site_aniso_U_23
Cd1 0.04259(18) 0.02772(16) 0.0555(2) 0.01688(13) 0.00022(14) 0.00031(13)
C1 0.043(2) 0.0257(18) 0.054(3) 0.0153(18) 0.005(2) -0.0014(18)
C2 0.045(2) 0.0267(19) 0.050(3) 0.0090(18) 0.000(2) -0.0058(18)
C3 0.056(3) 0.027(2) 0.057(3) 0.018(2) 0.000(2) -0.0033(19)
C4 0.073(3) 0.037(2) 0.112(5) 0.033(3) -0.021(3) -0.005(3)
C5 0.063(3) 0.044(3) 0.130(6) 0.022(3) -0.042(3) -0.013(3)
C6 0.054(3) 0.026(2) 0.101(4) 0.014(2) -0.020(3) -0.013(2)
C7 0.050(2) 0.029(2) 0.052(3) 0.0202(19) 0.000(2) -0.0052(18)
C8 0.074(3) 0.026(2) 0.061(3) 0.015(2) 0.010(3) -0.001(2)
C9 0.039(2) 0.034(2) 0.053(3) 0.0036(19) -0.002(2) 0.001(2)
C10 0.047(2) 0.038(2) 0.055(3) 0.006(2) 0.007(2) 0.001(2)
C11 0.043(2) 0.035(2) 0.056(3) 0.0075(19) 0.009(2) -0.001(2)
C12 0.047(3) 0.050(3) 0.063(3) 0.017(2) 0.006(2) 0.006(2)
C13 0.055(3) 0.050(3) 0.088(4) 0.021(2) 0.021(3) 0.006(3)
C14 0.077(4) 0.055(3) 0.073(4) 0.016(3) 0.030(3) -0.008(3)
C15 0.069(3) 0.055(3) 0.060(3) 0.016(3) 0.016(3) 0.001(3)
C16 0.062(3) 0.051(3) 0.057(3) 0.011(2) 0.002(2) 0.017(2)
C17 0.046(2) 0.048(3) 0.048(3) 0.016(2) -0.002(2) 0.000(2)
C18 0.076(4) 0.107(5) 0.075(5) 0.023(4) -0.009(3) 0.021(4)
C19 0.078(4) 0.060(4) 0.099(5) -0.008(3) -0.004(4) -0.004(3)
C20 0.058(3) 0.066(4) 0.111(6) 0.017(3) -0.012(4) -0.026(4)
C21 0.099(5) 0.119(6) 0.088(5) 0.031(5) -0.045(4) -0.019(5)
C22 0.056(3) 0.043(2) 0.063(3) 0.022(2) -0.006(2) -0.001(2)
C23 0.047(3) 0.066(3) 0.070(4) 0.029(2) -0.004(2) -0.005(3)
C24 0.041(2) 0.050(3) 0.080(4) 0.015(2) -0.001(2) -0.011(3)
C25 0.053(3) 0.063(3) 0.078(4) 0.031(3) 0.014(3) 0.003(3)
C26 0.049(3) 0.038(2) 0.065(3) 0.017(2) 0.012(2) 0.003(2)
C27 0.052(3) 0.036(2) 0.063(3) 0.013(2) 0.007(2) 0.003(2)
C28 0.055(3) 0.042(2) 0.060(3) 0.008(2) 0.016(2) 0.001(2)
C29 0.068(3) 0.070(4) 0.065(4) 0.016(3) 0.021(3) 0.004(3)
C30 0.088(4) 0.082(4) 0.058(4) 0.014(4) 0.014(3) 0.008(3)
C31 0.087(4) 0.070(4) 0.072(4) 0.033(3) 0.007(3) 0.016(3)
C32 0.077(4) 0.062(3) 0.062(4) 0.034(3) 0.011(3) 0.006(3)
C33 0.059(3) 0.057(3) 0.076(4) 0.011(3) 0.015(3) -0.007(3)
C34 0.052(3) 0.055(3) 0.069(4) 0.024(2) 0.007(3) -0.004(3)
C35 0.074(3) 0.059(3) 0.069(4) 0.019(3) 0.011(3) 0.005(3)
C36 0.102(5) 0.073(4) 0.123(6) 0.038(4) 0.022(5) -0.019(4)
C37 0.083(4) 0.057(3) 0.115(6) 0.019(3) 0.000(4) -0.008(4)
C38 0.081(4) 0.060(3) 0.080(5) 0.012(3) 0.000(3) 0.006(3)
N1 0.0398(18) 0.0382(18) 0.050(2) 0.0145(16) -0.0029(16) -0.0014(16)
N2 0.044(2) 0.0358(18) 0.056(3) 0.0067(17) -0.0027(18) 0.0052(17)
N3 0.058(2) 0.047(2) 0.059(3) 0.0276(19) 0.009(2) 0.0001(19)
N4 0.046(2) 0.045(2) 0.066(3) 0.0163(18) 0.013(2) 0.0006(19)
N5 0.076(3) 0.059(3) 0.068(3) -0.004(2) -0.011(2) 0.010(2)
N6 0.092(4) 0.067(3) 0.103(4) 0.032(3) 0.033(3) -0.009(3)
O1 0.0604(19) 0.0275(15) 0.087(3) 0.0199(15) -0.0048(18) -0.0008(15)
O2 0.0485(19) 0.0457(18) 0.101(3) 0.0220(16) -0.0107(18) -0.0053(18)
O3 0.099(3) 0.0296(17) 0.095(3) 0.0048(19) -0.036(2) -0.0056(18)
O4 0.086(3) 0.0293(17) 0.155(4) 0.0280(19) 0.000(3) -0.007(2)

loop_
_atom_type_symbol
_atom_type_description
_atom_type_scat_dispersion_real
_atom_type_scat_dispersion_imag
_atom_type_scat_source
C C 0.0033 0.0016 'International Tables Vol C Tables 4.2.6.8 and 6.1.1.4'
H H 0.0000 0.0000 'International Tables Vol C Tables 4.2.6.8 and 6.1.1.4'
N N 0.0061 0.0033 'International Tables Vol C Tables 4.2.6.8 and 6.1.1.4'
O O 0.0106 0.0060 'International Tables Vol C Tables 4.2.6.8 and 6.1.1.4'
Cd Cd -0.8075 1.2024 'International Tables Vol C Tables 4.2.6.8 and 6.1.1.4'

loop_
_geom_angle_atom_site_label_1
_geom_angle_atom_site_label_2
_geom_angle_atom_site_label_3
_geom_angle_site_symmetry_1
_geom_angle_site_symmetry_3
_geom_angle
_geom_angle_publ_flag
N3 Cd1 O4 . . 102.53(16) y
N3 Cd1 N1 . . 124.31(14) y
O4 Cd1 N1 . . 116.42(15) y
N3 Cd1 O1 . 1_545 114.31(14) y
O4 Cd1 O1 . 1_545 81.94(13) y
N1 Cd1 O1 . 1_545 109.42(13) y
N3 Cd1 O2 . 1_545 87.25(13) y
O4 Cd1 O2 . 1_545 134.17(13) y
N1 Cd1 O2 . 1_545 92.00(13) y
O1 Cd1 O2 1_545 1_545 53.91(10) y
N3 Cd1 O3 . . 82.04(15) y
O4 Cd1 O3 . . 52.87(13) y
N1 Cd1 O3 . . 90.93(13) y
O1 Cd1 O3 1_545 . 134.73(12) y
O2 Cd1 O3 1_545 . 168.63(14) y
C2 C1 C6 . . 118.6(4) ?
C2 C1 C7 . . 121.6(4) ?
C6 C1 C7 . . 119.9(4) ?
C3 C2 C1 . . 121.4(4) ?
C3 C2 H2 . . 119.3 ?
C1 C2 H2 . . 119.3 ?
C4 C3 C2 . . 119.1(4) ?
C4 C3 C8 . . 120.0(4) ?
C2 C3 C8 . . 120.9(4) ?
C3 C4 C5 . . 120.2(4) ?
C3 C4 H4 . . 119.9 ?
C5 C4 H4 . . 119.9 ?
C6 C5 C4 . . 119.9(5) ?
C6 C5 H5 . . 120.0 ?
C4 C5 H5 . . 120.0 ?
C5 C6 C1 . . 120.8(4) ?
C5 C6 H6 . . 119.6 ?
C1 C6 H6 . . 119.6 ?
O2 C7 O1 . . 121.6(4) ?
O2 C7 C1 . . 120.1(4) ?
O1 C7 C1 . . 118.2(4) ?
O2 C7 Cd1 . 1_565 65.6(2) ?
O1 C7 Cd1 . 1_565 56.1(2) ?
C1 C7 Cd1 . 1_565 173.7(3) ?
O4 C8 O3 . . 122.6(4) ?
O4 C8 C3 . . 118.8(5) ?
O3 C8 C3 . . 118.5(4) ?
O4 C8 Cd1 . . 54.3(2) ?
O3 C8 Cd1 . . 68.3(2) ?
C3 C8 Cd1 . . 173.1(4) ?
N1 C9 N2 . . 111.0(4) ?
N1 C9 C22 . . 125.8(4) ?
N2 C9 C22 . . 123.2(4) ?
C11 C10 C15 . . 123.1(5) ?
C11 C10 N2 . . 105.9(4) ?
C15 C10 N2 . . 131.0(5) ?
C10 C11 N1 . . 109.1(4) ?
C10 C11 C12 . . 119.9(4) ?
N1 C11 C12 . . 131.0(5) ?
C13 C12 C11 . . 117.3(5) ?
C13 C12 H12 . . 121.4 ?
C11 C12 H12 . . 121.4 ?
C12 C13 C14 . . 121.7(5) ?
C12 C13 H13 . . 119.2 ?
C14 C13 H13 . . 119.2 ?
C15 C14 C13 . . 121.2(5) ?
C15 C14 H14 . . 119.4 ?
C13 C14 H14 . . 119.4 ?
C14 C15 C10 . . 116.9(5) ?
C14 C15 H15 . . 121.6 ?
C10 C15 H15 . . 121.6 ?
N2 C16 C17 . . 114.7(4) ?
N2 C16 H16A . . 108.6 ?
C17 C16 H16A . . 108.6 ?
N2 C16 H16B . . 108.6 ?
C17 C16 H16B . . 108.6 ?
H16A C16 H16B . . 107.6 ?
N5 C17 C18 . . 122.9(5) ?
N5 C17 C16 . . 118.2(4) ?
C18 C17 C16 . . 119.0(5) ?
C17 C18 C21 . . 118.1(6) ?
C17 C18 H18 . . 120.9 ?
C21 C18 H18 . . 120.9 ?
C20 C19 N5 . . 122.6(6) ?
C20 C19 H19 . . 118.7 ?
N5 C19 H19 . . 118.7 ?
C21 C20 C19 . . 119.2(6) ?
C21 C20 H20 . . 120.4 ?
C19 C20 H20 . . 120.4 ?
C20 C21 C18 . . 119.1(6) ?
C20 C21 H21 . . 120.5 ?
C18 C21 H21 . . 120.5 ?
C9 C22 C23 . . 113.7(4) ?
C9 C22 H22A . . 108.8 ?
C23 C22 H22A . . 108.8 ?
C9 C22 H22B . . 108.8 ?
C23 C22 H22B . . 108.8 ?
H22A C22 H22B . . 107.7 ?
C24 C23 C22 . . 111.9(4) ?
C24 C23 H23A . . 109.2 ?
C22 C23 H23A . . 109.2 ?
C24 C23 H23B . . 109.2 ?
C22 C23 H23B . . 109.2 ?
H23A C23 H23B . . 107.9 ?
C23 C24 C25 . . 112.3(4) ?
C23 C24 H24A . . 109.1 ?
C25 C24 H24A . . 109.1 ?
C23 C24 H24B . . 109.1 ?
C25 C24 H24B . . 109.1 ?
H24A C24 H24B . . 107.9 ?
C26 C25 C24 . . 113.7(4) ?
C26 C25 H25A . . 108.8 ?
C24 C25 H25A . . 108.8 ?
C26 C25 H25B . . 108.8 ?
C24 C25 H25B . . 108.8 ?
H25A C25 H25B . . 107.7 ?
N3 C26 N4 . . 111.7(4) ?
N3 C26 C25 . . 124.1(5) ?
N4 C26 C25 . . 124.2(4) ?
C32 C27 N3 . . 131.3(5) ?
C32 C27 C28 . . 120.0(5) ?
N3 C27 C28 . . 108.6(4) ?
C29 C28 N4 . . 132.2(5) ?
C29 C28 C27 . . 122.0(5) ?
N4 C28 C27 . . 105.8(4) ?
C28 C29 C30 . . 117.0(5) ?
C28 C29 H29 . . 121.5 ?
C30 C29 H29 . . 121.5 ?
C29 C30 C31 . . 121.4(6) ?
C29 C30 H30 . . 119.3 ?
C31 C30 H30 . . 119.3 ?
C32 C31 C30 . . 121.1(6) ?
C32 C31 H31 . . 119.4 ?
C30 C31 H31 . . 119.4 ?
C31 C32 C27 . . 118.4(6) ?
C31 C32 H32 . . 120.8 ?
C27 C32 H32 . . 120.8 ?
N4 C33 C34 . . 112.0(4) ?
N4 C33 H33A . . 109.2 ?
C34 C33 H33A . . 109.2 ?
N4 C33 H33B . . 109.2 ?
C34 C33 H33B . . 109.2 ?
H33A C33 H33B . . 107.9 ?
N6 C34 C35 . . 122.5(5) ?
N6 C34 C33 . . 113.7(5) ?
C35 C34 C33 . . 123.8(5) ?
C38 C35 C34 . . 118.8(6) ?
C38 C35 H35 . . 120.6 ?
C34 C35 H35 . . 120.6 ?
N6 C36 C37 . . 124.0(7) ?
N6 C36 H36 . . 118.0 ?
C37 C36 H36 . . 118.0 ?
C36 C37 C38 . . 118.6(6) ?
C36 C37 H37 . . 120.7 ?
C38 C37 H37 . . 120.7 ?
C37 C38 C35 . . 119.3(6) ?
C37 C38 H38 . . 120.4 ?
C35 C38 H38 . . 120.4 ?
C9 N1 C11 . . 106.3(4) ?
C9 N1 Cd1 . . 130.4(3) ?
C11 N1 Cd1 . . 123.2(3) ?
C9 N2 C10 . . 107.6(4) ?
C9 N2 C16 . . 128.7(4) ?
C10 N2 C16 . . 123.7(4) ?
C26 N3 C27 . . 106.4(4) ?
C26 N3 Cd1 . . 128.9(3) ?
C27 N3 Cd1 . . 120.4(3) ?
C26 N4 C28 . . 107.5(4) ?
C26 N4 C33 . . 127.9(4) ?
C28 N4 C33 . . 123.9(5) ?
C17 N5 C19 . . 118.1(5) ?
C34 N6 C36 . . 116.9(6) ?
C7 O1 Cd1 . 1_565 96.7(3) ?
C7 O2 Cd1 . 1_565 87.6(2) ?
C8 O3 Cd1 . . 85.0(3) ?
C8 O4 Cd1 . . 99.4(3) ?

loop_
_geom_bond_atom_site_label_1
_geom_bond_atom_site_label_2
_geom_bond_site_symmetry_2
_geom_bond_distance
_geom_bond_publ_flag
Cd1 N3 . 2.268(4) y
Cd1 O4 . 2.268(4) y
Cd1 N1 . 2.287(4) y
Cd1 O1 1_545 2.295(3) y
Cd1 O2 1_545 2.504(3) y
Cd1 O3 . 2.570(4) y
C1 C2 . 1.387(5) ?
C1 C6 . 1.389(6) ?
C1 C7 . 1.492(6) ?
C2 C3 . 1.380(6) ?
C2 H2 . 0.9300 ?
C3 C4 . 1.375(7) ?
C3 C8 . 1.512(6) ?
C4 C5 . 1.401(7) ?
C4 H4 . 0.9300 ?
C5 C6 . 1.361(7) ?
C5 H5 . 0.9300 ?
C6 H6 . 0.9300 ?
C7 O2 . 1.237(5) ?
C7 O1 . 1.264(5) ?
C7 Cd1 1_565 2.746(4) ?
C8 O4 . 1.234(6) ?
C8 O3 . 1.241(6) ?
C9 N1 . 1.335(5) ?
C9 N2 . 1.364(6) ?
C9 C22 . 1.475(6) ?
C10 C11 . 1.386(7) ?
C10 C15 . 1.388(7) ?
C10 N2 . 1.391(6) ?
C11 N1 . 1.394(6) ?
C11 C12 . 1.401(6) ?
C12 C13 . 1.386(7) ?
C12 H12 . 0.9300 ?
C13 C14 . 1.403(8) ?
C13 H13 . 0.9300 ?
C14 C15 . 1.372(8) ?
C14 H14 . 0.9300 ?
C15 H15 . 0.9300 ?
C16 N2 . 1.442(6) ?
C16 C17 . 1.507(6) ?
C16 H16A . 0.9700 ?
C16 H16B . 0.9700 ?
C17 N5 . 1.311(6) ?
C17 C18 . 1.354(7) ?
C18 C21 . 1.403(9) ?
C18 H18 . 0.9300 ?
C19 C20 . 1.344(9) ?
C19 N5 . 1.353(7) ?
C19 H19 . 0.9300 ?
C20 C21 . 1.344(10) ?
C20 H20 . 0.9300 ?
C21 H21 . 0.9300 ?
C22 C23 . 1.528(7) ?
C22 H22A . 0.9700 ?
C22 H22B . 0.9700 ?
C23 C24 . 1.505(7) ?
C23 H23A . 0.9700 ?
C23 H23B . 0.9700 ?
C24 C25 . 1.533(7) ?
C24 H24A . 0.9700 ?
C24 H24B . 0.9700 ?
C25 C26 . 1.493(7) ?
C25 H25A . 0.9700 ?
C25 H25B . 0.9700 ?
C26 N3 . 1.328(6) ?
C26 N4 . 1.357(6) ?
C27 C32 . 1.384(7) ?
C27 N3 . 1.389(6) ?
C27 C28 . 1.401(7) ?
C28 C29 . 1.376(7) ?
C28 N4 . 1.386(6) ?
C29 C30 . 1.391(8) ?
C29 H29 . 0.9300 ?
C30 C31 . 1.388(9) ?
C30 H30 . 0.9300 ?
C31 C32 . 1.376(8) ?
C31 H31 . 0.9300 ?
C32 H32 . 0.9300 ?
C33 N4 . 1.463(6) ?
C33 C34 . 1.530(7) ?
C33 H33A . 0.9700 ?
C33 H33B . 0.9700 ?
C34 N6 . 1.330(7) ?
C34 C35 . 1.385(7) ?
C35 C38 . 1.370(8) ?
C35 H35 . 0.9300 ?
C36 N6 . 1.340(8) ?
C36 C37 . 1.360(10) ?
C36 H36 . 0.9300 ?
C37 C38 . 1.361(9) ?
C37 H37 . 0.9300 ?
C38 H38 . 0.9300 ?
O1 Cd1 1_565 2.295(3) ?
O2 Cd1 1_565 2.504(3) ?

loop_
_geom_torsion_atom_site_label_1
_geom_torsion_atom_site_label_2
_geom_torsion_atom_site_label_3
_geom_torsion_atom_site_label_4
_geom_torsion_site_symmetry_1
_geom_torsion_site_symmetry_2
_geom_torsion_site_symmetry_3
_geom_torsion_site_symmetry_4
_geom_torsion
_geom_torsion_publ_flag
C6 C1 C2 C3 . . . . -1.7(7) ?
C7 C1 C2 C3 . . . . 179.5(4) ?
C1 C2 C3 C4 . . . . 2.0(8) ?
C1 C2 C3 C8 . . . . -176.0(4) ?
C2 C3 C4 C5 . . . . -0.5(9) ?
C8 C3 C4 C5 . . . . 177.5(6) ?
C3 C4 C5 C6 . . . . -1.4(11) ?
C4 C5 C6 C1 . . . . 1.8(11) ?
C2 C1 C6 C5 . . . . -0.3(9) ?
C7 C1 C6 C5 . . . . 178.6(6) ?
C2 C1 C7 O2 . . . . 13.2(7) ?
C6 C1 C7 O2 . . . . -165.7(5) ?
C2 C1 C7 O1 . . . . -165.3(4) ?
C6 C1 C7 O1 . . . . 15.9(7) ?
C4 C3 C8 O4 . . . . -5.8(8) ?
C2 C3 C8 O4 . . . . 172.2(5) ?
C4 C3 C8 O3 . . . . 176.4(6) ?
C2 C3 C8 O3 . . . . -5.7(8) ?
N3 Cd1 C8 O4 . . . . 115.1(4) ?
N1 Cd1 C8 O4 . . . . -118.4(4) ?
O1 Cd1 C8 O4 1_545 . . . -1.3(4) ?
O2 Cd1 C8 O4 1_545 . . . 27.8(6) ?
O3 Cd1 C8 O4 . . . . -177.0(6) ?
C7 Cd1 C8 O4 1_545 . . . 8.1(5) ?
N3 Cd1 C8 O3 . . . . -68.0(3) ?
O4 Cd1 C8 O3 . . . . 177.0(6) ?
N1 Cd1 C8 O3 . . . . 58.6(4) ?
O1 Cd1 C8 O3 1_545 . . . 175.7(3) ?
O2 Cd1 C8 O3 1_545 . . . -155.2(4) ?
C7 Cd1 C8 O3 1_545 . . . -174.9(3) ?
C15 C10 C11 N1 . . . . -179.5(4) ?
N2 C10 C11 N1 . . . . 1.7(5) ?
C15 C10 C11 C12 . . . . 2.2(7) ?
N2 C10 C11 C12 . . . . -176.6(4) ?
C10 C11 C12 C13 . . . . -1.7(6) ?
N1 C11 C12 C13 . . . . -179.6(4) ?
C11 C12 C13 C14 . . . . 0.6(7) ?
C12 C13 C14 C15 . . . . 0.1(8) ?
C13 C14 C15 C10 . . . . 0.2(8) ?
C11 C10 C15 C14 . . . . -1.4(7) ?
N2 C10 C15 C14 . . . . 177.1(4) ?
N2 C16 C17 N5 . . . . 16.9(7) ?
N2 C16 C17 C18 . . . . -163.9(5) ?
N5 C17 C18 C21 . . . . 0.5(10) ?
C16 C17 C18 C21 . . . . -178.7(6) ?
N5 C19 C20 C21 . . . . 0.8(11) ?
C19 C20 C21 C18 . . . . 0.7(12) ?
C17 C18 C21 C20 . . . . -1.3(11) ?
N1 C9 C22 C23 . . . . -92.5(5) ?
N2 C9 C22 C23 . . . . 86.7(6) ?
C9 C22 C23 C24 . . . . 77.3(5) ?
C22 C23 C24 C25 . . . . 71.7(5) ?
C23 C24 C25 C26 . . . . -153.7(4) ?
C24 C25 C26 N3 . . . . 46.1(7) ?
C24 C25 C26 N4 . . . . -135.0(5) ?
C32 C27 C28 C29 . . . . -0.4(7) ?
N3 C27 C28 C29 . . . . -179.6(4) ?
C32 C27 C28 N4 . . . . 179.1(4) ?
N3 C27 C28 N4 . . . . -0.1(5) ?
N4 C28 C29 C30 . . . . -179.6(5) ?
C27 C28 C29 C30 . . . . -0.3(8) ?
C28 C29 C30 C31 . . . . 0.7(9) ?
C29 C30 C31 C32 . . . . -0.5(9) ?
C30 C31 C32 C27 . . . . -0.2(9) ?
N3 C27 C32 C31 . . . . 179.6(5) ?
C28 C27 C32 C31 . . . . 0.6(8) ?
N4 C33 C34 N6 . . . . -140.2(5) ?
N4 C33 C34 C35 . . . . 40.3(8) ?
N6 C34 C35 C38 . . . . -0.2(9) ?
C33 C34 C35 C38 . . . . 179.2(5) ?
N6 C36 C37 C38 . . . . 0.3(12) ?
C36 C37 C38 C35 . . . . 0.7(10) ?
C34 C35 C38 C37 . . . . -0.7(9) ?
N2 C9 N1 C11 . . . . 0.6(5) ?
C22 C9 N1 C11 . . . . 179.9(4) ?
N2 C9 N1 Cd1 . . . . -175.8(3) ?
C22 C9 N1 Cd1 . . . . 3.5(6) ?
C10 C11 N1 C9 . . . . -1.5(5) ?
C12 C11 N1 C9 . . . . 176.6(4) ?
C10 C11 N1 Cd1 . . . . 175.3(3) ?
C12 C11 N1 Cd1 . . . . -6.7(6) ?
N3 Cd1 N1 C9 . . . . 41.1(4) ?
O4 Cd1 N1 C9 . . . . -88.1(4) ?
O1 Cd1 N1 C9 1_545 . . . -178.6(3) ?
O2 Cd1 N1 C9 1_545 . . . 129.1(4) ?
O3 Cd1 N1 C9 . . . . -39.9(4) ?
C7 Cd1 N1 C9 1_545 . . . 153.8(4) ?
C8 Cd1 N1 C9 . . . . -62.4(4) ?
N3 Cd1 N1 C11 . . . . -134.7(3) ?
O4 Cd1 N1 C11 . . . . 96.0(3) ?
O1 Cd1 N1 C11 1_545 . . . 5.5(3) ?
O2 Cd1 N1 C11 1_545 . . . -46.7(3) ?
O3 Cd1 N1 C11 . . . . 144.3(3) ?
C7 Cd1 N1 C11 1_545 . . . -22.0(3) ?
C8 Cd1 N1 C11 . . . . 121.8(3) ?
N1 C9 N2 C10 . . . . 0.5(5) ?
C22 C9 N2 C10 . . . . -178.9(4) ?
N1 C9 N2 C16 . . . . -178.4(4) ?
C22 C9 N2 C16 . . . . 2.3(7) ?
C11 C10 N2 C9 . . . . -1.3(4) ?
C15 C10 N2 C9 . . . . -180.0(5) ?
C11 C10 N2 C16 . . . . 177.6(4) ?
C15 C10 N2 C16 . . . . -1.1(7) ?
C17 C16 N2 C9 . . . . -106.1(5) ?
C17 C16 N2 C10 . . . . 75.3(6) ?
N4 C26 N3 C27 . . . . 1.0(5) ?
C25 C26 N3 C27 . . . . -179.9(4) ?
N4 C26 N3 Cd1 . . . . -155.2(3) ?
C25 C26 N3 Cd1 . . . . 23.9(7) ?
C32 C27 N3 C26 . . . . -179.6(5) ?
C28 C27 N3 C26 . . . . -0.5(5) ?
C32 C27 N3 Cd1 . . . . -21.0(7) ?
C28 C27 N3 Cd1 . . . . 158.1(3) ?
O4 Cd1 N3 C26 . . . . 90.1(4) ?
N1 Cd1 N3 C26 . . . . -44.7(4) ?
O1 Cd1 N3 C26 1_545 . . . 176.8(4) ?
O2 Cd1 N3 C26 1_545 . . . -135.2(4) ?
O3 Cd1 N3 C26 . . . . 41.0(4) ?
C7 Cd1 N3 C26 1_545 . . . -158.4(4) ?
C8 Cd1 N3 C26 . . . . 65.8(4) ?
O4 Cd1 N3 C27 . . . . -63.3(3) ?
N1 Cd1 N3 C27 . . . . 162.0(3) ?
O1 Cd1 N3 C27 1_545 . . . 23.5(4) ?
O2 Cd1 N3 C27 1_545 . . . 71.5(3) ?
O3 Cd1 N3 C27 . . . . -112.3(3) ?
C7 Cd1 N3 C27 1_545 . . . 48.2(3) ?
C8 Cd1 N3 C27 . . . . -87.5(3) ?
N3 C26 N4 C28 . . . . -1.1(5) ?
C25 C26 N4 C28 . . . . 179.8(4) ?
N3 C26 N4 C33 . . . . 169.6(4) ?
C25 C26 N4 C33 . . . . -9.5(7) ?
C29 C28 N4 C26 . . . . -179.9(5) ?
C27 C28 N4 C26 . . . . 0.7(5) ?
C29 C28 N4 C33 . . . . 8.9(8) ?
C27 C28 N4 C33 . . . . -170.5(4) ?
C34 C33 N4 C26 . . . . -86.9(6) ?
C34 C33 N4 C28 . . . . 82.4(6) ?
C18 C17 N5 C19 . . . . 0.9(9) ?
C16 C17 N5 C19 . . . . -179.9(5) ?
C20 C19 N5 C17 . . . . -1.6(10) ?
C35 C34 N6 C36 . . . . 1.2(9) ?
C33 C34 N6 C36 . . . . -178.3(6) ?
C37 C36 N6 C34 . . . . -1.2(11) ?
O2 C7 O1 Cd1 . . . 1_565 4.7(5) ?
C1 C7 O1 Cd1 . . . 1_565 -176.9(4) ?
O1 C7 O2 Cd1 . . . 1_565 -4.3(5) ?
C1 C7 O2 Cd1 . . . 1_565 177.3(4) ?
O4 C8 O3 Cd1 . . . . 2.9(6) ?
C3 C8 O3 Cd1 . . . . -179.3(4) ?
N3 Cd1 O3 C8 . . . . 110.7(3) ?
O4 Cd1 O3 C8 . . . . -1.7(3) ?
N1 Cd1 O3 C8 . . . . -124.8(3) ?
O1 Cd1 O3 C8 1_545 . . . -5.8(4) ?
O2 Cd1 O3 C8 1_545 . . . 130.3(6) ?
C7 Cd1 O3 C8 1_545 . . . 11.1(6) ?
O3 C8 O4 Cd1 . . . . -3.3(6) ?
C3 C8 O4 Cd1 . . . . 178.9(4) ?
N3 Cd1 O4 C8 . . . . -68.0(4) ?
N1 Cd1 O4 C8 . . . . 71.0(4) ?
O1 Cd1 O4 C8 1_545 . . . 178.7(4) ?
O2 Cd1 O4 C8 1_545 . . . -166.5(3) ?
O3 Cd1 O4 C8 . . . . 1.7(3) ?
C7 Cd1 O4 C8 1_545 . . . -173.9(4) ?
